data_7111473
loop_
_publ_author_name
'Hayashi, Hideki'
'Ogo, Seiji'
'Fukuzumi, Shunichi'

_publ_section_title
;
 Aqueous hydrogenation of carbon dioxide catalysed by water-soluble
 ruthenium aqua complexes under acidic conditions
;
_journal_issue 23
_journal_name_full 'Chemical Communications'
_journal_page_first 2714
_journal_page_last 2715
_journal_paper_doi 10.1039/b411633j
_journal_year 2004
_chemical_formula_moiety
;
[(C6Me6)Ru(4,4'-OMe-bpy)(OH2)](PF6)2(H2O)2
;
_chemical_formula_sum 'C24 H36 F12 N2 O5 P2 Ru'
_chemical_formula_weight 823.56
_space_group_IT_number 14
_symmetry_cell_setting monoclinic
_symmetry_Int_Tables_number 14
_symmetry_space_group_name_Hall '-P 2yab'
_symmetry_space_group_name_H-M 'P 1 21/a 1'
_audit_creation_date 'Fri Jul 23 16:59:38 2004'
_audit_creation_method 'by teXsan'
_cell_angle_alpha 90
_cell_angle_beta 106.376(3)
_cell_angle_gamma 90
_cell_formula_units_Z 4
_cell_length_a 15.511(5)
_cell_length_b 12.878(4)
_cell_length_c 16.840(5)
_cell_measurement_reflns_used 8361
_cell_measurement_temperature 173.2
_cell_measurement_theta_max 27.5
_cell_measurement_theta_min 3.1
_cell_volume 3227.3(17)
_computing_cell_refinement CRYSTALCLEAR
_computing_data_collection CRYSTALCLEAR
_computing_data_reduction 'teXsan Ver. 1.11'
_computing_publication_material 'teXsan Ver. 1.11'
_computing_structure_refinement 'teXsan Ver. 1.10'
_computing_structure_solution SIR92
_diffrn_detector_area_resol_mean 14.62
_diffrn_measured_fraction_theta_full 0.9750
_diffrn_measured_fraction_theta_max 0.9750
_diffrn_measurement_device_type 'Rigaku/MSC Mercury CCD'
_diffrn_measurement_method \w
_diffrn_radiation_type 'Mo K\a'
_diffrn_radiation_wavelength 0.7107
_diffrn_reflns_av_R_equivalents 0.035
_diffrn_reflns_limit_h_max 20
_diffrn_reflns_limit_h_min -20
_diffrn_reflns_limit_k_max 13
_diffrn_reflns_limit_k_min -16
_diffrn_reflns_limit_l_max 20
_diffrn_reflns_limit_l_min -19
_diffrn_reflns_number 25926
_diffrn_reflns_theta_full 27.49
_diffrn_reflns_theta_max 27.49
_exptl_absorpt_coefficient_mu 0.691
_exptl_absorpt_correction_T_max 0.937
_exptl_absorpt_correction_T_min 0.867
_exptl_absorpt_correction_type integration
_exptl_absorpt_process_details '(Higashi, 1999)'
_exptl_crystal_colour Orange
_exptl_crystal_density_diffrn 1.695
_exptl_crystal_density_method 'not measured'
_exptl_crystal_description Block
_exptl_crystal_size_max 0.300
_exptl_crystal_size_mid 0.120
_exptl_crystal_size_min 0.100
_refine_diff_density_max 1.17
_refine_diff_density_min -0.75
_refine_ls_extinction_method none
_refine_ls_goodness_of_fit_ref 1.012
_refine_ls_hydrogen_treatment 'Positions (x, y, z) of H1 and H2 were refined.'
_refine_ls_number_parameters 423
_refine_ls_number_reflns 7212
_refine_ls_R_factor_gt 0.0500
_refine_ls_shift/su_max 0.0002
_refine_ls_structure_factor_coef Fsqd
_refine_ls_weighting_details 'w = 1/[\s^2^(Fo^2^) + (0.09000(Max(Fo^2^,0) + 2Fc^2^)/3)^2^]'
_refine_ls_weighting_scheme calc
_refine_ls_wR_factor_ref 0.1475
_reflns_number_gt 5317
_reflns_number_total 7212
_reflns_threshold_expression F^2^>2.0\s(F^2^)
_cod_data_source_file b411633jsup1.cif
_cod_data_source_block '[(C6Me6)Ru(4,4'-OMe-bpy)(OH2)](PF6)2(H2O)2'
_cod_depositor_comments
;
The following automatic conversions were performed:
data name '_geom_hbond_site_distance_dh' replaced with
'_geom_hbond_distance_DH' as specified in the replacement file
'/home/antanas/src/cod-tools/trunk/data/replacement-values/replacement_tags.lst'.

data
name '_geom_hbond_site_distance_ha' replaced with
'_geom_hbond_distance_HA' as specified in the replacement file
'/home/antanas/src/cod-tools/trunk/data/replacement-values/replacement_tags.lst'.

data
name '_geom_hbond_site_distance_da' replaced with
'_geom_hbond_distance_DA' as specified in the replacement file
'/home/antanas/src/cod-tools/trunk/data/replacement-values/replacement_tags.lst'.

Automatic conversion script
Id: cif_correct_tags 5005 2017-03-03 11:38:54Z antanas 
;
_cod_original_cell_volume 3227(1)
_cod_original_formula_sum 'C24 H36 F12 N2 O5 P2 Ru '
_cod_database_code 7111473

loop_
_symmetry_equiv_pos_as_xyz
x,y,z
1/2-x,1/2+y,-z
-x,-y,-z
1/2+x,1/2-y,z

loop_
_atom_site_label
_atom_site_type_symbol
_atom_site_fract_x
_atom_site_fract_y
_atom_site_fract_z
_atom_site_U_iso_or_equiv
_atom_site_adp_type
_atom_site_occupancy
_atom_site_calc_flag
Ru(1) Ru 0.10499(2) 0.16428(2) 0.24615(2) 0.03532(9) Uani 1.00 d
P(1) P 0.22297(9) 0.74911(10) 0.10280(7) 0.0549(3) Uani 1.00 d
P(2) P 0.0918(1) 0.6272(1) 0.40794(9) 0.0670(4) Uani 1.00 d
F(1) F 0.2601(3) 0.8109(4) 0.0399(3) 0.134(2) Uani 1.00 d
F(2) F 0.1734(3) 0.6726(3) 0.0298(2) 0.117(2) Uani 1.00 d
F(3) F 0.1352(2) 0.8206(3) 0.0762(2) 0.090(1) Uani 1.00 d
F(4) F 0.1811(3) 0.6884(4) 0.1629(3) 0.126(2) Uani 1.00 d
F(5) F 0.2653(3) 0.8264(3) 0.1737(3) 0.117(2) Uani 1.00 d
F(6) F 0.3083(4) 0.6813(5) 0.1283(3) 0.161(2) Uani 1.00 d
F(7) F 0.1334(7) 0.5286(6) 0.3931(7) 0.281(5) Uani 1.00 d
F(8) F 0.0530(9) 0.6477(8) 0.3222(3) 0.320(5) Uani 1.00 d
F(9) F 0.0108(4) 0.5683(6) 0.4147(5) 0.222(3) Uani 1.00 d
F(10) F 0.0575(5) 0.7323(5) 0.4258(5) 0.203(3) Uani 1.00 d
F(11) F 0.1257(6) 0.6148(6) 0.5037(3) 0.213(3) Uani 1.00 d
F(12) F 0.1776(5) 0.6814(7) 0.4130(7) 0.258(5) Uani 1.00 d
O(1) O 0.2208(3) 0.0943(3) 0.2234(2) 0.060(1) Uani 1.00 d
O(2) O 0.0829(2) 0.4601(2) -0.0495(2) 0.0540(9) Uani 1.00 d
O(3) O 0.3720(2) 0.5259(3) 0.3757(2) 0.0617(10) Uani 1.00 d
O(4) O 0.2224(3) 0.0523(3) 0.0686(2) 0.088(1) Uani 1.00 d
O(5) O 0.6727(3) 0.0338(5) 0.6691(4) 0.158(3) Uani 1.00 d
N(1) N 0.1012(2) 0.2528(2) 0.1412(2) 0.0364(8) Uani 1.00 d
N(2) N 0.1979(2) 0.2828(3) 0.2913(2) 0.0389(8) Uani 1.00 d
C(1) C -0.0022(3) 0.2156(4) 0.2975(3) 0.055(1) Uani 1.00 d
C(2) C -0.0417(3) 0.1712(4) 0.2200(3) 0.059(1) Uani 1.00 d
C(3) C -0.0185(3) 0.0687(4) 0.2016(3) 0.062(1) Uani 1.00 d
C(4) C 0.0471(4) 0.0126(3) 0.2633(3) 0.059(1) Uani 1.00 d
C(5) C 0.0848(3) 0.0566(4) 0.3432(3) 0.055(1) Uani 1.00 d
C(6) C 0.0588(3) 0.1572(4) 0.3602(3) 0.056(1) Uani 1.00 d
C(7) C -0.0259(6) 0.3254(5) 0.3165(5) 0.110(3) Uani 1.00 d
C(8) C -0.1102(4) 0.2324(6) 0.1546(4) 0.103(2) Uani 1.00 d
C(9) C -0.0631(6) 0.0182(7) 0.1191(4) 0.127(3) Uani 1.00 d
C(10) C 0.0793(6) -0.0939(5) 0.2458(5) 0.116(3) Uani 1.00 d
C(11) C 0.1487(5) -0.0041(6) 0.4117(4) 0.102(2) Uani 1.00 d
C(12) C 0.0943(5) 0.2054(7) 0.4438(3) 0.102(2) Uani 1.00 d
C(13) C 0.0567(3) 0.2280(3) 0.0630(2) 0.045(1) Uani 1.00 d
C(14) C 0.0492(3) 0.2916(3) -0.0034(2) 0.043(1) Uani 1.00 d
C(15) C 0.0869(3) 0.3894(3) 0.0096(2) 0.0390(10) Uani 1.00 d
C(16) C 0.0378(4) 0.4325(4) -0.1334(2) 0.061(1) Uani 1.00 d
C(17) C 0.1357(3) 0.4160(3) 0.0903(2) 0.0396(10) Uani 1.00 d
C(18) C 0.1426(2) 0.3472(3) 0.1538(2) 0.0335(9) Uani 1.00 d
C(19) C 0.1986(2) 0.3630(3) 0.2400(2) 0.0376(9) Uani 1.00 d
C(20) C 0.2543(3) 0.4485(3) 0.2645(2) 0.042(1) Uani 1.00 d
C(21) C 0.3145(3) 0.4477(3) 0.3434(2) 0.047(1) Uani 1.00 d
C(22) C 0.3634(4) 0.6210(4) 0.3299(3) 0.073(2) Uani 1.00 d
C(23) C 0.3172(3) 0.3619(4) 0.3932(2) 0.051(1) Uani 1.00 d
C(24) C 0.2587(3) 0.2831(3) 0.3657(2) 0.048(1) Uani 1.00 d
H(1) H 0.251(4) 0.054(4) 0.254(3) 0.06(1) Uiso 1.00 calc
H(2) H 0.215(4) 0.079(4) 0.186(3) 0.05(1) Uiso 1.00 calc
H(3) H 0.0272 0.3671 0.3328 0.1312 Uiso 1.00 calc
H(4) H -0.0668 0.3556 0.2696 0.1312 Uiso 1.00 calc
H(5) H -0.0526 0.3244 0.3614 0.1312 Uiso 1.00 calc
H(6) H -0.1593 0.2509 0.1742 0.1302 Uiso 1.00 calc
H(7) H -0.0824 0.2933 0.1411 0.1302 Uiso 1.00 calc
H(8) H -0.1309 0.1909 0.1058 0.1302 Uiso 1.00 calc
H(9) H -0.0918 -0.0436 0.1261 0.1519 Uiso 1.00 calc
H(10) H -0.1034 0.0646 0.0840 0.1519 Uiso 1.00 calc
H(11) H -0.0163 0.0011 0.0923 0.1519 Uiso 1.00 calc
H(12) H 0.0500 -0.1129 0.1894 0.1394 Uiso 1.00 calc
H(13) H 0.1434 -0.0899 0.2507 0.1394 Uiso 1.00 calc
H(14) H 0.0693 -0.1433 0.2819 0.1394 Uiso 1.00 calc
H(15) H 0.1596 -0.0707 0.3908 0.1255 Uiso 1.00 calc
H(16) H 0.1220 -0.0150 0.4556 0.1255 Uiso 1.00 calc
H(17) H 0.2033 0.0317 0.4315 0.1255 Uiso 1.00 calc
H(18) H 0.1259 0.2684 0.4382 0.1252 Uiso 1.00 calc
H(19) H 0.0463 0.2227 0.4656 0.1252 Uiso 1.00 calc
H(20) H 0.1347 0.1599 0.4797 0.1252 Uiso 1.00 calc
H(21) H 0.0289 0.1614 0.0529 0.0540 Uiso 1.00 calc
H(22) H 0.0186 0.2696 -0.0578 0.0509 Uiso 1.00 calc
H(23) H -0.0225 0.4137 -0.1380 0.0749 Uiso 1.00 calc
H(24) H 0.0678 0.3730 -0.1485 0.0749 Uiso 1.00 calc
H(25) H 0.0399 0.4877 -0.1692 0.0749 Uiso 1.00 calc
H(26) H 0.1642 0.4821 0.1007 0.0468 Uiso 1.00 calc
H(27) H 0.2516 0.5057 0.2284 0.0498 Uiso 1.00 calc
H(28) H 0.3717 0.6075 0.2767 0.0855 Uiso 1.00 calc
H(29) H 0.3047 0.6489 0.3224 0.0855 Uiso 1.00 calc
H(30) H 0.4069 0.6694 0.3585 0.0855 Uiso 1.00 calc
H(31) H 0.3596 0.3583 0.4459 0.0607 Uiso 1.00 calc
H(32) H 0.2607 0.2256 0.4012 0.0579 Uiso 1.00 calc
H(33) H 0.2526 0.0954 0.0497 0.0562 Uiso 1.00 calc
H(34) H 0.1679 0.0198 0.0571 0.0562 Uiso 1.00 calc
H(35) H 0.6478 -0.0183 0.6333 0.0562 Uiso 1.00 calc
H(36) H 0.6286 0.0730 0.6640 0.0562 Uiso 1.00 calc

loop_
_atom_site_aniso_label
_atom_site_aniso_U_11
_atom_site_aniso_U_22
_atom_site_aniso_U_33
_atom_site_aniso_U_12
_atom_site_aniso_U_13
_atom_site_aniso_U_23
Ru(1) 0.0395(2) 0.0366(2) 0.0304(2) -0.0014(1) 0.0107(1) 0.0038(1)
P(1) 0.0578(7) 0.0550(7) 0.0528(6) -0.0008(5) 0.0171(6) 0.0004(5)
P(2) 0.0605(8) 0.0623(8) 0.0725(9) -0.0042(6) 0.0096(7) -0.0084(7)
F(1) 0.079(3) 0.220(5) 0.112(3) -0.024(3) 0.043(2) 0.051(3)
F(2) 0.162(4) 0.079(3) 0.089(2) 0.002(2) 0.002(3) -0.025(2)
F(3) 0.069(2) 0.084(2) 0.111(3) 0.013(2) 0.016(2) 0.000(2)
F(4) 0.150(4) 0.138(4) 0.099(3) -0.036(3) 0.050(3) 0.034(3)
F(5) 0.101(3) 0.140(4) 0.097(3) -0.032(3) 0.005(2) -0.049(2)
F(6) 0.148(4) 0.216(6) 0.106(3) 0.132(4) 0.018(3) 0.020(3)
F(7) 0.30(1) 0.134(6) 0.46(1) 0.068(6) 0.19(1) -0.071(7)
F(8) 0.52(2) 0.32(1) 0.060(3) -0.03(1) -0.024(6) 0.011(4)
F(9) 0.138(5) 0.258(8) 0.256(7) -0.114(6) 0.030(5) 0.027(6)
F(10) 0.235(7) 0.115(4) 0.257(7) 0.053(5) 0.066(6) -0.031(5)
F(11) 0.270(9) 0.194(6) 0.121(4) -0.047(6) -0.034(5) 0.017(4)
F(12) 0.141(6) 0.279(10) 0.40(1) -0.080(6) 0.146(7) -0.030(8)
O(1) 0.058(2) 0.069(2) 0.055(2) 0.015(2) 0.019(2) -0.002(2)
O(2) 0.072(2) 0.050(2) 0.036(1) -0.006(1) 0.009(1) 0.012(1)
O(3) 0.066(2) 0.062(2) 0.051(2) -0.025(2) 0.006(1) -0.012(1)
O(4) 0.121(4) 0.071(3) 0.087(3) -0.003(2) 0.052(3) -0.003(2)
O(5) 0.076(3) 0.142(5) 0.226(7) 0.030(3) -0.008(4) 0.051(5)
N(1) 0.034(2) 0.044(2) 0.030(1) -0.005(1) 0.009(1) 0.005(1)
N(2) 0.042(2) 0.042(2) 0.031(1) -0.003(1) 0.008(1) 0.000(1)
C(1) 0.058(3) 0.049(2) 0.070(3) 0.002(2) 0.038(2) 0.009(2)
C(2) 0.039(2) 0.075(3) 0.065(3) -0.002(2) 0.020(2) 0.028(3)
C(3) 0.069(3) 0.076(3) 0.045(2) -0.039(3) 0.021(2) -0.001(2)
C(4) 0.081(3) 0.039(2) 0.073(3) -0.010(2) 0.045(3) 0.005(2)
C(5) 0.058(3) 0.060(3) 0.049(2) 0.006(2) 0.021(2) 0.024(2)
C(6) 0.067(3) 0.071(3) 0.040(2) -0.010(2) 0.033(2) -0.002(2)
C(7) 0.139(7) 0.059(4) 0.172(7) 0.018(4) 0.110(6) 0.002(4)
C(8) 0.050(3) 0.153(7) 0.101(4) 0.015(4) 0.012(3) 0.060(5)
C(9) 0.161(7) 0.144(7) 0.065(3) -0.112(6) 0.012(4) -0.016(4)
C(10) 0.185(8) 0.046(3) 0.158(7) -0.008(4) 0.114(7) -0.004(4)
C(11) 0.102(5) 0.109(5) 0.094(4) 0.024(4) 0.027(4) 0.064(4)
C(12) 0.108(5) 0.157(7) 0.053(3) -0.021(5) 0.041(3) -0.026(4)
C(13) 0.046(2) 0.053(2) 0.035(2) -0.018(2) 0.006(2) 0.000(2)
C(14) 0.039(2) 0.056(2) 0.032(2) -0.009(2) 0.006(1) 0.001(2)
C(15) 0.037(2) 0.045(2) 0.036(2) 0.004(2) 0.012(2) 0.006(2)
C(16) 0.077(3) 0.066(3) 0.033(2) 0.000(3) 0.005(2) 0.015(2)
C(17) 0.043(2) 0.041(2) 0.036(2) -0.006(2) 0.013(2) 0.001(2)
C(18) 0.029(2) 0.040(2) 0.033(2) 0.002(1) 0.011(1) -0.002(1)
C(19) 0.034(2) 0.041(2) 0.036(2) 0.003(2) 0.007(1) -0.006(2)
C(20) 0.048(2) 0.044(2) 0.034(2) -0.006(2) 0.012(2) 0.000(2)
C(21) 0.046(2) 0.056(3) 0.037(2) -0.006(2) 0.008(2) -0.008(2)
C(22) 0.085(4) 0.069(3) 0.060(3) -0.036(3) 0.013(3) -0.011(3)
C(23) 0.050(2) 0.062(3) 0.033(2) -0.004(2) -0.001(2) -0.003(2)
C(24) 0.062(3) 0.047(2) 0.034(2) -0.001(2) 0.010(2) 0.002(2)

loop_
_atom_type_symbol
_atom_type_description
_atom_type_scat_dispersion_real
_atom_type_scat_dispersion_imag
_atom_type_scat_source
C C 0.003 0.002
;International Tables for Crystallography
(1992, Vol. C, Tables 4.2.6.8 and 6.1.1.1)
;
H H 0.000 0.000
;International Tables for Crystallography
(1992, Vol. C, Table 6.1.1.2)
;
F F 0.017 0.010
;International Tables for Crystallography
(1992, Vol. C, Tables 4.2.6.8 and 6.1.1.1)
;
N N 0.006 0.003
;International Tables for Crystallography
(1992, Vol. C, Tables 4.2.6.8 and 6.1.1.1)
;
O O 0.011 0.006
;International Tables for Crystallography
(1992, Vol. C, Tables 4.2.6.8 and 6.1.1.1)
;
P P 0.102 0.094
;International Tables for Crystallography
(1992, Vol. C, Tables 4.2.6.8 and 6.1.1.1)
;
Ru Ru -1.259 0.836
;International Tables for Crystallography
(1992, Vol. C, Tables 4.2.6.8 and 6.1.1.1)
;

loop_
_geom_angle_atom_site_label_1
_geom_angle_atom_site_label_2
_geom_angle_atom_site_label_3
_geom_angle
_geom_angle_publ_flag
O(1) Ru(1) N(1) 84.4(1) yes
O(1) Ru(1) N(2) 81.1(1) yes
O(1) Ru(1) C(1) 166.2(2) yes
O(1) Ru(1) C(2) 149.0(2) yes
O(1) Ru(1) C(3) 113.2(2) yes
O(1) Ru(1) C(4) 92.5(2) yes
O(1) Ru(1) C(5) 99.7(2) yes
O(1) Ru(1) C(6) 128.8(2) yes
N(1) Ru(1) N(2) 76.2(1) yes
N(1) Ru(1) C(1) 109.1(1) yes
N(1) Ru(1) C(2) 91.6(1) yes
N(1) Ru(1) C(3) 101.6(1) yes
N(1) Ru(1) C(4) 132.8(2) yes
N(1) Ru(1) C(5) 169.1(1) yes
N(1) Ru(1) C(6) 144.1(2) yes
N(2) Ru(1) C(1) 99.2(2) yes
N(2) Ru(1) C(2) 127.8(2) yes
N(2) Ru(1) C(3) 165.4(2) yes
N(2) Ru(1) C(4) 149.9(2) yes
N(2) Ru(1) C(5) 114.4(1) yes
N(2) Ru(1) C(6) 94.2(1) yes
C(1) Ru(1) C(2) 37.2(2) yes
C(1) Ru(1) C(3) 67.7(2) yes
C(1) Ru(1) C(4) 80.3(2) yes
C(1) Ru(1) C(5) 67.5(2) yes
C(1) Ru(1) C(6) 37.5(2) yes
C(2) Ru(1) C(3) 37.7(2) yes
C(2) Ru(1) C(4) 67.9(2) yes
C(2) Ru(1) C(5) 79.6(2) yes
C(2) Ru(1) C(6) 66.9(2) yes
C(3) Ru(1) C(4) 37.7(2) yes
C(3) Ru(1) C(5) 67.5(2) yes
C(3) Ru(1) C(6) 79.2(2) yes
C(4) Ru(1) C(5) 37.5(2) yes
C(4) Ru(1) C(6) 67.0(2) yes
C(5) Ru(1) C(6) 36.8(2) yes
F(1) P(1) F(2) 89.0(3) yes
F(1) P(1) F(3) 88.0(2) yes
F(1) P(1) F(4) 177.2(3) yes
F(1) P(1) F(5) 92.2(3) yes
F(1) P(1) F(6) 91.5(3) yes
F(2) P(1) F(3) 87.3(2) yes
F(2) P(1) F(4) 89.6(2) yes
F(2) P(1) F(5) 176.4(3) yes
F(2) P(1) F(6) 93.1(3) yes
F(3) P(1) F(4) 89.6(2) yes
F(3) P(1) F(5) 89.3(2) yes
F(3) P(1) F(6) 179.3(3) yes
F(4) P(1) F(5) 89.2(3) yes
F(4) P(1) F(6) 91.0(3) yes
F(5) P(1) F(6) 90.3(3) yes
F(7) P(2) F(8) 93.9(6) yes
F(7) P(2) F(9) 89.6(5) yes
F(7) P(2) F(10) 175.0(5) yes
F(7) P(2) F(11) 92.9(5) yes
F(7) P(2) F(12) 89.3(5) yes
F(8) P(2) F(9) 92.7(6) yes
F(8) P(2) F(10) 87.9(5) yes
F(8) P(2) F(11) 172.8(7) yes
F(8) P(2) F(12) 95.0(6) yes
F(9) P(2) F(10) 95.0(5) yes
F(9) P(2) F(11) 85.1(4) yes
F(9) P(2) F(12) 172.4(5) yes
F(10) P(2) F(11) 85.4(4) yes
F(10) P(2) F(12) 85.9(5) yes
F(11) P(2) F(12) 87.4(5) yes
C(15) O(2) C(16) 118.1(3) yes
C(21) O(3) C(22) 118.0(3) yes
Ru(1) N(1) C(13) 125.8(3) yes
Ru(1) N(1) C(18) 117.1(2) yes
C(13) N(1) C(18) 117.0(3) yes
Ru(1) N(2) C(19) 117.1(2) yes
Ru(1) N(2) C(24) 125.0(3) yes
C(19) N(2) C(24) 117.8(3) yes
Ru(1) C(1) C(2) 71.9(3) yes
Ru(1) C(1) C(6) 73.2(2) yes
Ru(1) C(1) C(7) 128.6(4) yes
C(2) C(1) C(6) 120.1(4) yes
C(2) C(1) C(7) 120.7(5) yes
C(6) C(1) C(7) 119.2(5) yes
Ru(1) C(2) C(1) 70.9(3) yes
Ru(1) C(2) C(3) 72.2(3) yes
Ru(1) C(2) C(8) 129.9(3) yes
C(1) C(2) C(3) 120.7(4) yes
C(1) C(2) C(8) 119.9(5) yes
C(3) C(2) C(8) 119.4(5) yes
Ru(1) C(3) C(2) 70.1(2) yes
Ru(1) C(3) C(4) 70.5(3) yes
Ru(1) C(3) C(9) 132.5(4) yes
C(2) C(3) C(4) 118.8(4) yes
C(2) C(3) C(9) 121.3(6) yes
C(4) C(3) C(9) 119.9(6) yes
Ru(1) C(4) C(3) 71.9(2) yes
Ru(1) C(4) C(5) 72.3(3) yes
Ru(1) C(4) C(10) 127.4(4) yes
C(3) C(4) C(5) 120.2(4) yes
C(3) C(4) C(10) 121.4(5) yes
C(5) C(4) C(10) 118.3(5) yes
Ru(1) C(5) C(4) 70.2(2) yes
Ru(1) C(5) C(6) 71.7(2) yes
Ru(1) C(5) C(11) 133.1(4) yes
C(4) C(5) C(6) 119.6(4) yes
C(4) C(5) C(11) 121.4(5) yes
C(6) C(5) C(11) 119.0(5) yes
Ru(1) C(6) C(1) 69.3(2) yes
Ru(1) C(6) C(5) 71.5(2) yes
Ru(1) C(6) C(12) 132.1(4) yes
C(1) C(6) C(5) 120.3(4) yes
C(1) C(6) C(12) 118.1(5) yes
C(5) C(6) C(12) 121.6(5) yes
N(1) C(13) C(14) 124.3(4) yes
C(13) C(14) C(15) 118.9(3) yes
O(2) C(15) C(14) 125.1(3) yes
O(2) C(15) C(17) 117.1(3) yes
C(14) C(15) C(17) 117.8(3) yes
C(15) C(17) C(18) 120.1(3) yes
N(1) C(18) C(17) 121.7(3) yes
N(1) C(18) C(19) 113.3(3) yes
C(17) C(18) C(19) 124.8(3) yes
N(2) C(19) C(18) 114.4(3) yes
N(2) C(19) C(20) 122.3(3) yes
C(18) C(19) C(20) 123.0(3) yes
C(19) C(20) C(21) 118.1(4) yes
O(3) C(21) C(20) 124.5(4) yes
O(3) C(21) C(23) 116.6(3) yes
C(20) C(21) C(23) 118.9(4) yes
C(21) C(23) C(24) 119.3(4) yes
N(2) C(24) C(23) 123.3(4) yes

loop_
_geom_bond_atom_site_label_1
_geom_bond_atom_site_label_2
_geom_bond_distance
_geom_bond_publ_flag
Ru(1) O(1) 2.139(4) yes
Ru(1) N(1) 2.089(3) yes
Ru(1) N(2) 2.090(3) yes
Ru(1) C(1) 2.182(4) yes
Ru(1) C(2) 2.194(4) yes
Ru(1) C(3) 2.221(4) yes
Ru(1) C(4) 2.203(4) yes
Ru(1) C(5) 2.231(4) yes
Ru(1) C(6) 2.233(4) yes
P(1) F(1) 1.559(4) yes
P(1) F(2) 1.594(4) yes
P(1) F(3) 1.599(4) yes
P(1) F(4) 1.559(4) yes
P(1) F(5) 1.550(4) yes
P(1) F(6) 1.542(4) yes
P(2) F(7) 1.477(6) yes
P(2) F(8) 1.423(6) yes
P(2) F(9) 1.499(5) yes
P(2) F(10) 1.516(6) yes
P(2) F(11) 1.556(6) yes
P(2) F(12) 1.484(6) yes
O(2) C(15) 1.337(4) yes
O(2) C(16) 1.433(5) yes
O(3) C(21) 1.353(5) yes
O(3) C(22) 1.433(6) yes
N(1) C(13) 1.342(4) yes
N(1) C(18) 1.363(4) yes
N(2) C(19) 1.348(5) yes
N(2) C(24) 1.339(5) yes
C(1) C(2) 1.398(7) yes
C(1) C(6) 1.420(7) yes
C(1) C(7) 1.517(7) yes
C(2) C(3) 1.425(7) yes
C(2) C(8) 1.517(7) yes
C(3) C(4) 1.429(7) yes
C(3) C(9) 1.514(7) yes
C(4) C(5) 1.424(7) yes
C(4) C(10) 1.517(8) yes
C(5) C(6) 1.409(7) yes
C(5) C(11) 1.510(7) yes
C(6) C(12) 1.495(7) yes
C(13) C(14) 1.364(5) yes
C(14) C(15) 1.381(6) yes
C(15) C(17) 1.399(5) yes
C(17) C(18) 1.370(5) yes
C(18) C(19) 1.481(5) yes
C(19) C(20) 1.388(5) yes
C(20) C(21) 1.393(5) yes
C(21) C(23) 1.380(6) yes
C(23) C(24) 1.353(6) yes

loop_
_geom_contact_atom_site_label_1
_geom_contact_atom_site_label_2
_geom_contact_distance
_geom_contact_site_symmetry_2
F(1) C(15) 2.908(5) 2_555
F(1) O(2) 3.070(5) 2_555
F(1) C(14) 3.195(6) 2_555
F(1) O(4) 3.226(7) 1_565
F(1) C(17) 3.354(5) 2_555
F(1) C(16) 3.460(7) 2_555
F(1) C(8) 3.486(8) 3_565
F(2) O(4) 3.045(6) 2_555
F(2) O(2) 3.191(5) .
F(2) C(8) 3.222(7) 3_565
F(2) C(14) 3.386(7) 3_565
F(2) C(17) 3.555(6) .
F(3) C(14) 3.130(5) 3_565
F(3) C(13) 3.288(5) 3_565
F(3) O(4) 3.293(5) 1_565
F(3) C(10) 3.394(7) 1_565
F(4) C(22) 3.488(8) .
F(4) C(20) 3.558(6) .
F(5) O(5) 3.122(8) 3_666
F(5) O(4) 3.373(6) 1_565
F(5) C(16) 3.581(7) 2_555
F(5) C(10) 3.582(9) 1_565
F(6) C(9) 3.284(7) 4_555
F(6) C(22) 3.350(7) .
F(7) C(21) 3.316(9) .
F(7) C(20) 3.401(9) .
F(7) C(23) 3.568(8) .
F(7) C(7) 3.58(1) .
F(8) C(16) 3.262(8) 3_565
F(9) O(5) 2.832(8) 2_556
F(9) F(9) 3.46(1) 3_566
F(9) C(7) 3.51(1) .
F(10) C(22) 3.535(8) 4_465
F(10) C(23) 3.538(8) 2_556
F(11) C(24) 3.245(8) 2_556
F(11) O(5) 3.287(10) 4_455
O(1) O(5) 2.654(6) 3_656
O(1) O(4) 2.668(5) .
O(2) O(4) 3.345(5) 2_555
O(2) C(15) 3.484(5) 3_565
O(2) O(2) 3.587(6) 3_565
O(4) C(13) 3.404(6) .
O(4) C(9) 3.538(7) 3_555
O(5) C(11) 3.435(10) 3_656
O(5) C(7) 3.571(9) 2_546
C(16) C(17) 3.560(7) 3_565

loop_
_geom_hbond_atom_site_label_D
_geom_hbond_atom_site_label_H
_geom_hbond_atom_site_label_A
_geom_hbond_site_symmetry_A
_geom_hbond_distance_DH
_geom_hbond_distance_HA
_geom_hbond_distance_DA
_geom_hbond_angle_DHA
_geom_hbond_publ_flag
O(1) H(2) O(4) 1_555 0.64(4) 2.04(5) 2.668(6) 166(6) no
O(1) H(1) O(5) 3_656 0.79(4) 1.87(4) 2.654(7) 175(5) no

loop_
_geom_torsion_atom_site_label_1
_geom_torsion_atom_site_label_2
_geom_torsion_atom_site_label_3
_geom_torsion_atom_site_label_4
_geom_torsion
_geom_torsion_publ_flag
Ru(1) N(1) C(13) C(14) 174.1(3) yes
Ru(1) N(1) C(18) C(17) -172.7(3) yes
Ru(1) N(1) C(18) C(19) 11.0(4) yes
Ru(1) N(2) C(19) C(18) -9.2(4) yes
Ru(1) N(2) C(19) C(20) 176.8(3) yes
Ru(1) N(2) C(24) C(23) -179.2(3) yes
Ru(1) C(1) C(2) C(3) 54.4(4) yes
Ru(1) C(1) C(2) C(8) -125.7(4) yes
Ru(1) C(1) C(6) C(5) -52.2(4) yes
Ru(1) C(1) C(6) C(12) 127.7(4) yes
Ru(1) C(2) C(1) C(6) -57.1(4) yes
Ru(1) C(2) C(1) C(7) 124.6(4) yes
Ru(1) C(2) C(3) C(4) 52.8(4) yes
Ru(1) C(2) C(3) C(9) -128.3(5) yes
Ru(1) C(3) C(2) C(1) -53.8(4) yes
Ru(1) C(3) C(2) C(8) 126.3(4) yes
Ru(1) C(3) C(4) C(5) 55.9(4) yes
Ru(1) C(3) C(4) C(10) -123.3(5) yes
Ru(1) C(4) C(3) C(2) -52.6(3) yes
Ru(1) C(4) C(3) C(9) 128.5(5) yes
Ru(1) C(4) C(5) C(6) 53.9(4) yes
Ru(1) C(4) C(5) C(11) -129.2(5) yes
Ru(1) C(5) C(4) C(3) -55.7(4) yes
Ru(1) C(5) C(4) C(10) 123.5(4) yes
Ru(1) C(5) C(6) C(1) 51.2(4) yes
Ru(1) C(5) C(6) C(12) -128.7(5) yes
Ru(1) C(6) C(1) C(2) 56.5(4) yes
Ru(1) C(6) C(1) C(7) -125.3(4) yes
Ru(1) C(6) C(5) C(4) -53.3(4) yes
Ru(1) C(6) C(5) C(11) 129.8(4) yes
O(1) Ru(1) N(1) C(13) 90.4(3) yes
O(1) Ru(1) N(1) C(18) -94.3(3) yes
O(1) Ru(1) N(2) C(19) 97.8(3) yes
O(1) Ru(1) N(2) C(24) -79.5(3) yes
O(1) Ru(1) C(1) C(2) -125.6(7) yes
O(1) Ru(1) C(1) C(6) 5.1(8) yes
O(1) Ru(1) C(1) C(7) 119.3(8) yes
O(1) Ru(1) C(2) C(1) 157.9(3) yes
O(1) Ru(1) C(2) C(3) 25.2(4) yes
O(1) Ru(1) C(2) C(8) -88.6(7) yes
O(1) Ru(1) C(3) C(2) -166.2(2) yes
O(1) Ru(1) C(3) C(4) 61.5(3) yes
O(1) Ru(1) C(3) C(9) -51.5(7) yes
O(1) Ru(1) C(4) C(3) -126.0(3) yes
O(1) Ru(1) C(4) C(5) 102.7(3) yes
O(1) Ru(1) C(4) C(10) -9.9(6) yes
O(1) Ru(1) C(5) C(4) -81.4(3) yes
O(1) Ru(1) C(5) C(6) 146.4(3) yes
O(1) Ru(1) C(5) C(11) 33.5(6) yes
O(1) Ru(1) C(6) C(1) -178.5(3) yes
O(1) Ru(1) C(6) C(5) -44.4(4) yes
O(1) Ru(1) C(6) C(12) 71.8(6) yes
O(2) C(15) C(14) C(13) -178.5(4) yes
O(2) C(15) C(17) C(18) -180.0(3) yes
O(3) C(21) C(20) C(19) -179.4(4) yes
O(3) C(21) C(23) C(24) 177.3(4) yes
N(1) Ru(1) N(2) C(19) 11.4(3) yes
N(1) Ru(1) N(2) C(24) -165.9(3) yes
N(1) Ru(1) C(1) C(2) 66.0(3) yes
N(1) Ru(1) C(1) C(6) -163.3(2) yes
N(1) Ru(1) C(1) C(7) -49.1(6) yes
N(1) Ru(1) C(2) C(1) -120.3(3) yes
N(1) Ru(1) C(2) C(3) 107.0(3) yes
N(1) Ru(1) C(2) C(8) -6.8(6) yes
N(1) Ru(1) C(3) C(2) -77.4(3) yes
N(1) Ru(1) C(3) C(4) 150.4(3) yes
N(1) Ru(1) C(3) C(9) 37.4(7) yes
N(1) Ru(1) C(4) C(3) -41.3(3) yes
N(1) Ru(1) C(4) C(5) -172.6(2) yes
N(1) Ru(1) C(4) C(10) 74.9(6) yes
N(1) Ru(1) C(5) C(4) 29.9(9) yes
N(1) Ru(1) C(5) C(6) -102.3(8) yes
N(1) Ru(1) C(5) C(11) 144.8(7) yes
N(1) Ru(1) C(6) C(1) 27.5(4) yes
N(1) Ru(1) C(6) C(5) 161.6(3) yes
N(1) Ru(1) C(6) C(12) -82.2(7) yes
N(1) C(13) C(14) C(15) -2.1(7) yes
N(1) C(18) C(17) C(15) -1.5(6) yes
N(1) C(18) C(19) N(2) -1.2(4) yes
N(1) C(18) C(19) C(20) 172.8(3) yes
N(2) Ru(1) N(1) C(13) 172.6(4) yes
N(2) Ru(1) N(1) C(18) -12.1(2) yes
N(2) Ru(1) C(1) C(2) 144.5(3) yes
N(2) Ru(1) C(1) C(6) -84.9(3) yes
N(2) Ru(1) C(1) C(7) 29.3(6) yes
N(2) Ru(1) C(2) C(1) -46.6(3) yes
N(2) Ru(1) C(2) C(3) -179.3(2) yes
N(2) Ru(1) C(2) C(8) 66.9(6) yes
N(2) Ru(1) C(3) C(2) 2.2(7) yes
N(2) Ru(1) C(3) C(4) -130.1(5) yes
N(2) Ru(1) C(3) C(9) 116.9(8) yes
N(2) Ru(1) C(4) C(3) 157.5(3) yes
N(2) Ru(1) C(4) C(5) 26.1(5) yes
N(2) Ru(1) C(4) C(10) -86.4(6) yes
N(2) Ru(1) C(5) C(4) -166.0(3) yes
N(2) Ru(1) C(5) C(6) 61.8(3) yes
N(2) Ru(1) C(5) C(11) -51.0(6) yes
N(2) Ru(1) C(6) C(1) 99.6(3) yes
N(2) Ru(1) C(6) C(5) -126.4(3) yes
N(2) Ru(1) C(6) C(12) -10.1(6) yes
N(2) C(19) C(18) C(17) -177.3(4) yes
N(2) C(19) C(20) C(21) 3.5(6) yes
N(2) C(24) C(23) C(21) 0.8(7) yes
C(1) Ru(1) N(1) C(13) -92.4(4) yes
C(1) Ru(1) N(1) C(18) 83.0(3) yes
C(1) Ru(1) N(2) C(19) -96.1(3) yes
C(1) Ru(1) N(2) C(24) 86.6(3) yes
C(1) Ru(1) C(2) C(3) -132.7(4) yes
C(1) Ru(1) C(2) C(8) 113.5(7) yes
C(1) Ru(1) C(3) C(2) 28.7(3) yes
C(1) Ru(1) C(3) C(4) -103.5(3) yes
C(1) Ru(1) C(3) C(9) 143.4(7) yes
C(1) Ru(1) C(4) C(3) 65.9(3) yes
C(1) Ru(1) C(4) C(5) -65.5(3) yes
C(1) Ru(1) C(4) C(10) -178.0(6) yes
C(1) Ru(1) C(5) C(4) 103.9(3) yes
C(1) Ru(1) C(5) C(6) -28.3(3) yes
C(1) Ru(1) C(5) C(11) -141.1(6) yes
C(1) Ru(1) C(6) C(5) 134.0(4) yes
C(1) Ru(1) C(6) C(12) -109.7(7) yes
C(1) C(2) Ru(1) C(3) 132.7(4) yes
C(1) C(2) Ru(1) C(4) 103.5(3) yes
C(1) C(2) Ru(1) C(5) 66.3(3) yes
C(1) C(2) Ru(1) C(6) 30.1(3) yes
C(1) C(2) C(3) C(4) -1.0(6) yes
C(1) C(2) C(3) C(9) 177.8(5) yes
C(1) C(6) Ru(1) C(2) -29.9(3) yes
C(1) C(6) Ru(1) C(3) -67.3(3) yes
C(1) C(6) Ru(1) C(4) -104.7(3) yes
C(1) C(6) Ru(1) C(5) -134.0(4) yes
C(1) C(6) C(5) C(4) -2.0(6) yes
C(1) C(6) C(5) C(11) -179.0(4) yes
C(2) Ru(1) N(1) C(13) -58.8(4) yes
C(2) Ru(1) N(1) C(18) 116.6(3) yes
C(2) Ru(1) N(2) C(19) -69.7(3) yes
C(2) Ru(1) N(2) C(24) 113.0(3) yes
C(2) Ru(1) C(1) C(6) 130.6(4) yes
C(2) Ru(1) C(1) C(7) -115.2(7) yes
C(2) Ru(1) C(3) C(4) -132.2(4) yes
C(2) Ru(1) C(3) C(9) 114.7(8) yes
C(2) Ru(1) C(4) C(3) 29.2(3) yes
C(2) Ru(1) C(4) C(5) -102.1(3) yes
C(2) Ru(1) C(4) C(10) 145.3(6) yes
C(2) Ru(1) C(5) C(4) 67.1(3) yes
C(2) Ru(1) C(5) C(6) -65.1(3) yes
C(2) Ru(1) C(5) C(11) -178.0(6) yes
C(2) Ru(1) C(6) C(5) 104.1(3) yes
C(2) Ru(1) C(6) C(12) -139.7(6) yes
C(2) C(1) Ru(1) C(3) -29.0(3) yes
C(2) C(1) Ru(1) C(4) -66.1(3) yes
C(2) C(1) Ru(1) C(5) -102.9(3) yes
C(2) C(1) Ru(1) C(6) -130.6(4) yes
C(2) C(1) C(6) C(5) 4.3(6) yes
C(2) C(1) C(6) C(12) -175.8(5) yes
C(2) C(3) Ru(1) C(4) 132.2(4) yes
C(2) C(3) Ru(1) C(5) 102.6(3) yes
C(2) C(3) Ru(1) C(6) 66.1(3) yes
C(2) C(3) C(4) C(5) 3.3(6) yes
C(2) C(3) C(4) C(10) -175.9(5) yes
C(3) Ru(1) N(1) C(13) -22.2(4) yes
C(3) Ru(1) N(1) C(18) 153.2(3) yes
C(3) Ru(1) N(2) C(19) -71.4(6) yes
C(3) Ru(1) N(2) C(24) 111.3(6) yes
C(3) Ru(1) C(1) C(6) 101.6(3) yes
C(3) Ru(1) C(1) C(7) -144.2(6) yes
C(3) Ru(1) C(2) C(8) -113.8(7) yes
C(3) Ru(1) C(4) C(5) -131.3(4) yes
C(3) Ru(1) C(4) C(10) 116.1(7) yes
C(3) Ru(1) C(5) C(4) 29.8(3) yes
C(3) Ru(1) C(5) C(6) -102.4(3) yes
C(3) Ru(1) C(5) C(11) 144.7(6) yes
C(3) Ru(1) C(6) C(5) 66.7(3) yes
C(3) Ru(1) C(6) C(12) -177.1(6) yes
C(3) C(2) Ru(1) C(4) -29.2(2) yes
C(3) C(2) Ru(1) C(5) -66.4(3) yes
C(3) C(2) Ru(1) C(6) -102.6(3) yes
C(3) C(2) C(1) C(6) -2.7(6) yes
C(3) C(2) C(1) C(7) 179.1(4) yes
C(3) C(4) Ru(1) C(5) 131.3(4) yes
C(3) C(4) Ru(1) C(6) 102.5(3) yes
C(3) C(4) C(5) C(6) -1.7(6) yes
C(3) C(4) C(5) C(11) 175.2(4) yes
C(4) Ru(1) N(1) C(13) 2.1(4) yes
C(4) Ru(1) N(1) C(18) 177.5(3) yes
C(4) Ru(1) N(2) C(19) 177.4(3) yes
C(4) Ru(1) N(2) C(24) 0.1(5) yes
C(4) Ru(1) C(1) C(6) 64.6(3) yes
C(4) Ru(1) C(1) C(7) 178.8(6) yes
C(4) Ru(1) C(2) C(8) -143.0(6) yes
C(4) Ru(1) C(3) C(9) -113.0(8) yes
C(4) Ru(1) C(5) C(6) -132.2(4) yes
C(4) Ru(1) C(5) C(11) 114.9(7) yes
C(4) Ru(1) C(6) C(5) 29.3(3) yes
C(4) Ru(1) C(6) C(12) 145.5(6) yes
C(4) C(3) Ru(1) C(5) -29.6(3) yes
C(4) C(3) Ru(1) C(6) -66.2(3) yes
C(4) C(3) C(2) C(8) 179.1(4) yes
C(4) C(5) Ru(1) C(6) 132.2(4) yes
C(4) C(5) C(6) C(12) 178.1(5) yes
C(5) Ru(1) N(1) C(13) -22.3(9) yes
C(5) Ru(1) N(1) C(18) 153.1(7) yes
C(5) Ru(1) N(2) C(19) -165.5(3) yes
C(5) Ru(1) N(2) C(24) 17.2(4) yes
C(5) Ru(1) C(1) C(6) 27.8(3) yes
C(5) Ru(1) C(1) C(7) 142.0(6) yes
C(5) Ru(1) C(2) C(8) 179.8(6) yes
C(5) Ru(1) C(3) C(9) -142.7(8) yes
C(5) Ru(1) C(4) C(10) -112.5(7) yes
C(5) Ru(1) C(6) C(12) 116.2(7) yes
C(5) C(4) Ru(1) C(6) -28.8(3) yes
C(5) C(4) C(3) C(9) -175.6(5) yes
C(5) C(6) C(1) C(7) -177.5(4) yes
C(6) Ru(1) N(1) C(13) -109.7(4) yes
C(6) Ru(1) N(1) C(18) 65.7(4) yes
C(6) Ru(1) N(2) C(19) -133.6(3) yes
C(6) Ru(1) N(2) C(24) 49.1(4) yes
C(6) Ru(1) C(1) C(7) 114.2(7) yes
C(6) Ru(1) C(2) C(8) 143.6(6) yes
C(6) Ru(1) C(3) C(9) -179.2(7) yes
C(6) Ru(1) C(4) C(10) -141.3(6) yes
C(6) Ru(1) C(5) C(11) -112.8(7) yes
C(6) C(1) C(2) C(8) 177.2(4) yes
C(6) C(5) C(4) C(10) 177.5(4) yes
C(7) C(1) C(2) C(8) -1.0(7) yes
C(7) C(1) C(6) C(12) 2.4(7) yes
C(8) C(2) C(3) C(9) -2.1(7) yes
C(9) C(3) C(4) C(10) 5.2(7) yes
C(10) C(4) C(5) C(11) -5.6(7) yes
C(11) C(5) C(6) C(12) 1.1(7) yes
C(13) N(1) C(18) C(17) 3.1(5) yes
C(13) N(1) C(18) C(19) -173.2(3) yes
C(13) C(14) C(15) C(17) 3.6(6) yes
C(14) C(13) N(1) C(18) -1.3(6) yes
C(14) C(15) O(2) C(16) -1.4(6) yes
C(14) C(15) C(17) C(18) -2.0(6) yes
C(15) C(17) C(18) C(19) 174.4(3) yes
C(16) O(2) C(15) C(17) 176.4(4) yes
C(17) C(18) C(19) C(20) -3.4(6) yes
C(18) C(19) N(2) C(24) 168.3(3) yes
C(18) C(19) C(20) C(21) -170.0(4) yes
C(19) N(2) C(24) C(23) 3.5(6) yes
C(19) C(20) C(21) C(23) 1.0(6) yes
C(20) C(19) N(2) C(24) -5.7(5) yes
C(20) C(21) O(3) C(22) 7.8(6) yes
C(20) C(21) C(23) C(24) -3.0(7) yes
C(22) O(3) C(21) C(23) -172.5(4) yes
C(22) O(3) C(21) C(23) -172.5(4) yes
